data_7045876
loop_
_publ_author_name
'Knoll, Christian'
'M\"uller, Danny'
'Seifried, Marco'
'Giester, Gerald'
'Welch, Jan M.'
'Artner, Werner'
'Hradil, Klaudia'
'Reissner, Michael'
'Weinberger, Peter'

_publ_section_title
;
 Cooperativity in spin crossover materials as ligand's responsibility -
 investigations of the Fe(ii) -
 1,3-bis((1H-tetrazol-1-yl)methyl)bicyclo[1.1.1]pentane system.
;
_journal_issue 16
_journal_name_full 'Dalton transactions (Cambridge, England : 2003)'
_journal_page_first 5553
_journal_page_last 5557
_journal_paper_doi 10.1039/c8dt00781k
_journal_volume 47
_journal_year 2018
_chemical_formula_sum 'C4.5 H6 B0.33 F1.33 Fe0.17 N4'
_chemical_formula_weight 154.38
_space_group_crystal_system trigonal
_space_group_IT_number 165
_space_group_name_Hall '-P 3 2"c'
_space_group_name_H-M_alt 'P -3 c 1'
_symmetry_space_group_name_Hall '-P 3 2"c'
_symmetry_space_group_name_H-M 'P -3 c 1'
_atom_sites_solution_hydrogens geom
_audit_creation_method SHELXL-2016/4
_audit_update_record
;
2017-07-26 deposited with the CCDC.
2018-03-16 downloaded from the CCDC.
;
_cell_angle_alpha 90
_cell_angle_beta 90
_cell_angle_gamma 120
_cell_formula_units_Z 12
_cell_length_a 11.1171(16)
_cell_length_b 11.1171(16)
_cell_length_c 19.268(4)
_cell_measurement_temperature 100(2)
_cell_volume 2062.3(6)
_computing_structure_refinement 'SHELXL-2016/4 (Sheldrick, 2016)'
_diffrn_ambient_temperature 100(2)
_diffrn_measured_fraction_theta_full 0.997
_diffrn_measured_fraction_theta_max 0.997
_diffrn_radiation_type MoK\a
_diffrn_radiation_wavelength 0.71073
_diffrn_reflns_av_R_equivalents 0.0972
_diffrn_reflns_av_unetI/netI 0.0484
_diffrn_reflns_Laue_measured_fraction_full 0.997
_diffrn_reflns_Laue_measured_fraction_max 0.997
_diffrn_reflns_limit_h_max 14
_diffrn_reflns_limit_h_min -14
_diffrn_reflns_limit_k_max 14
_diffrn_reflns_limit_k_min -13
_diffrn_reflns_limit_l_max 25
_diffrn_reflns_limit_l_min -25
_diffrn_reflns_number 21198
_diffrn_reflns_point_group_measured_fraction_full 0.997
_diffrn_reflns_point_group_measured_fraction_max 0.997
_diffrn_reflns_theta_full 25.242
_diffrn_reflns_theta_max 28.317
_diffrn_reflns_theta_min 3.665
_exptl_absorpt_coefficient_mu 0.458
_exptl_absorpt_correction_T_max 0.7457
_exptl_absorpt_correction_T_min 0.6755
_exptl_absorpt_correction_type multi-scan
_exptl_absorpt_process_details
;
 SADABS 2016/2: Krause, L., Herbst-Irmer, R., Sheldrick G.M. & Stalke D.,
 J. Appl. Cryst. 48 (2015) 3-10
;
_exptl_crystal_density_diffrn 1.492
_exptl_crystal_F_000 948
_refine_diff_density_max 0.379
_refine_diff_density_min -0.498
_refine_diff_density_rms 0.073
_refine_ls_extinction_coef 0.0016(5)
_refine_ls_extinction_expression Fc^*^=kFc[1+0.001xFc^2^\l^3^/sin(2\q)]^-1/4^
_refine_ls_extinction_method 'SHELXL-2016/4 (Sheldrick 2016)'
_refine_ls_goodness_of_fit_ref 1.105
_refine_ls_hydrogen_treatment constr
_refine_ls_matrix_type full
_refine_ls_number_parameters 109
_refine_ls_number_reflns 1722
_refine_ls_number_restraints 1
_refine_ls_restrained_S_all 1.105
_refine_ls_R_factor_all 0.0903
_refine_ls_R_factor_gt 0.0581
_refine_ls_shift/su_max 0.000
_refine_ls_shift/su_mean 0.000
_refine_ls_structure_factor_coef Fsqd
_refine_ls_weighting_details 'w=1/[\s^2^(Fo^2^)+(0.0332P)^2^+3.8643P] where P=(Fo^2^+2Fc^2^)/3'
_refine_ls_weighting_scheme calc
_refine_ls_wR_factor_gt 0.1164
_refine_ls_wR_factor_ref 0.1276
_reflns_Friedel_coverage 0.000
_reflns_number_gt 1271
_reflns_number_total 1722
_reflns_threshold_expression 'I > 2\s(I)'
_cod_data_source_file c8dt00781k2.cif
_cod_data_source_block tu62_100k_sq
_cod_depositor_comments 'Adding full bibliography for 7045874--7045877.cif.'
_cod_original_cell_volume 2062.3(7)
_cod_original_formula_sum 'C4.50 H6 B0.33 F1.33 Fe0.17 N4'
_cod_database_code 7045876
_shelx_shelxl_version_number 2016/4
_shelx_space_group_comment
;
The symmetry employed for this shelxl refinement is uniquely defined
by the following loop, which should always be used as a source of
symmetry information in preference to the above space-group names.
They are only intended as comments.
;

loop_
_space_group_symop_operation_xyz
'x, y, z'
'-y, x-y, z'
'-x+y, -x, z'
'y, x, -z+1/2'
'x-y, -y, -z+1/2'
'-x, -x+y, -z+1/2'
'-x, -y, -z'
'y, -x+y, -z'
'x-y, x, -z'
'-y, -x, z-1/2'
'-x+y, y, z-1/2'
'x, x-y, z-1/2'

loop_
_atom_site_label
_atom_site_type_symbol
_atom_site_fract_x
_atom_site_fract_y
_atom_site_fract_z
_atom_site_U_iso_or_equiv
_atom_site_adp_type
_atom_site_occupancy
_atom_site_site_symmetry_order
_atom_site_calc_flag
_atom_site_refinement_flags_posn
_atom_site_refinement_flags_adp
_atom_site_refinement_flags_occupancy
FE1 Fe 0.000000 0.000000 0.500000 0.0150(2) Uani 1 6 d S T P
N1 N 0.2790(3) 0.3582(2) 0.39637(12) 0.0234(5) Uani 1 1 d . . .
N2 N 0.1568(2) 0.3536(3) 0.38265(13) 0.0276(6) Uani 1 1 d . . .
N3 N 0.0603(3) 0.2405(3) 0.40925(13) 0.0260(6) Uani 1 1 d . . .
N4 N 0.1165(2) 0.1698(2) 0.44116(12) 0.0203(5) Uani 1 1 d . . .
C1 C 0.2525(3) 0.2450(3) 0.43192(15) 0.0221(6) Uani 1 1 d . . .
H1 H 0.319383 0.222093 0.447888 0.026 Uiso 1 1 calc R U .
C2 C 0.4116(3) 0.4747(3) 0.37252(16) 0.0277(7) Uani 1 1 d . . .
H2A H 0.488837 0.478390 0.399813 0.033 Uiso 1 1 calc R U .
H2B H 0.412078 0.563141 0.379457 0.033 Uiso 1 1 calc R U .
C3 C 0.4311(3) 0.4560(3) 0.29691(15) 0.0204(6) Uani 1 1 d . . .
C4 C 0.4413(3) 0.3339(3) 0.26446(15) 0.0238(6) Uani 1 1 d . . .
H4A H 0.355194 0.242138 0.265276 0.029 Uiso 1 1 calc R U .
H4B H 0.525341 0.328923 0.276318 0.029 Uiso 1 1 calc R U .
C5 C 0.5548(3) 0.5548(3) 0.250000 0.0234(9) Uani 1 2 d S T P
H5A H 0.645382 0.562459 0.260985 0.028 Uiso 0.5 1 calc R U P
H5B H 0.562458 0.645381 0.239015 0.028 Uiso 0.5 1 calc R U P
B1 B 0.666667 0.333333 0.4605(3) 0.0265(12) Uani 1 3 d S T P
F2 F 0.666667 0.333333 0.5304(5) 0.119(5) Uani 0.500(0) 3 d S T P
F3 F 0.666667 0.333333 0.3917(4) 0.116(5) Uani 0.500(0) 3 d S T P
F1A F 0.5377(6) 0.2753(8) 0.4853(4) 0.091(2) Uani 0.500(0) 1 d . . P
F1B F 0.5348(7) 0.2426(7) 0.4402(5) 0.100(3) Uani 0.500(0) 1 d . . P

loop_
_atom_site_aniso_label
_atom_site_aniso_U_11
_atom_site_aniso_U_22
_atom_site_aniso_U_33
_atom_site_aniso_U_23
_atom_site_aniso_U_13
_atom_site_aniso_U_12
FE1 0.0138(3) 0.0138(3) 0.0176(5) 0.000 0.000 0.00688(15)
N1 0.0223(13) 0.0194(12) 0.0290(13) 0.0008(10) 0.0001(10) 0.0109(11)
N2 0.0228(13) 0.0253(13) 0.0367(14) 0.0054(11) 0.0023(11) 0.0135(11)
N3 0.0253(13) 0.0214(13) 0.0335(14) 0.0041(11) 0.0005(11) 0.0135(11)
N4 0.0198(12) 0.0191(12) 0.0247(12) 0.0003(9) -0.0008(9) 0.0117(10)
C1 0.0230(15) 0.0181(14) 0.0258(15) -0.0007(11) -0.0008(12) 0.0109(12)
C2 0.0247(16) 0.0139(14) 0.0375(17) -0.0008(12) 0.0008(13) 0.0045(12)
C3 0.0150(13) 0.0142(13) 0.0316(15) 0.0015(11) 0.0005(11) 0.0069(11)
C4 0.0185(14) 0.0156(13) 0.0384(17) 0.0005(12) -0.0033(12) 0.0094(12)
C5 0.0148(14) 0.0148(14) 0.038(2) -0.0002(9) 0.0002(9) 0.0055(16)
B1 0.0262(18) 0.0262(18) 0.027(3) 0.000 0.000 0.0131(9)
F2 0.157(7) 0.157(7) 0.042(5) 0.000 0.000 0.079(4)
F3 0.168(7) 0.168(7) 0.013(4) 0.000 0.000 0.084(4)
F1A 0.021(3) 0.091(6) 0.137(7) 0.032(5) 0.025(4) 0.009(3)
F1B 0.061(4) 0.051(3) 0.194(9) -0.052(5) -0.078(6) 0.032(3)

loop_
_atom_type_symbol
_atom_type_description
_atom_type_scat_dispersion_real
_atom_type_scat_dispersion_imag
_atom_type_scat_source
C C 0.0033 0.0016 'International Tables Vol C Tables 4.2.6.8 and 6.1.1.4'
H H 0.0000 0.0000 'International Tables Vol C Tables 4.2.6.8 and 6.1.1.4'
N N 0.0061 0.0033 'International Tables Vol C Tables 4.2.6.8 and 6.1.1.4'
Fe Fe 0.3463 0.8444 'International Tables Vol C Tables 4.2.6.8 and 6.1.1.4'
B B 0.0013 0.0007 'International Tables Vol C Tables 4.2.6.8 and 6.1.1.4'
F F 0.0171 0.0103 'International Tables Vol C Tables 4.2.6.8 and 6.1.1.4'

loop_
_geom_angle_atom_site_label_1
_geom_angle_atom_site_label_2
_geom_angle_atom_site_label_3
_geom_angle
_geom_angle_site_symmetry_1
_geom_angle_site_symmetry_3
N4 FE1 N4 180.00(9) 8_556 2
N4 FE1 N4 91.59(9) 8_556 9_556
N4 FE1 N4 88.41(9) 2 9_556
N4 FE1 N4 88.41(9) 8_556 3
N4 FE1 N4 91.59(9) 2 3
N4 FE1 N4 180.00(11) 9_556 3
N4 FE1 N4 91.59(9) 8_556 7_556
N4 FE1 N4 88.41(9) 2 7_556
N4 FE1 N4 91.59(9) 9_556 7_556
N4 FE1 N4 88.41(9) 3 7_556
N4 FE1 N4 88.41(9) 8_556 .
N4 FE1 N4 91.59(9) 2 .
N4 FE1 N4 88.41(9) 9_556 .
N4 FE1 N4 91.59(9) 3 .
N4 FE1 N4 180.0 7_556 .
C1 N1 N2 108.6(2) . .
C1 N1 C2 130.3(3) . .
N2 N1 C2 121.1(2) . .
N3 N2 N1 106.8(2) . .
N2 N3 N4 110.1(2) . .
C1 N4 N3 106.4(2) . .
C1 N4 FE1 131.44(19) . .
N3 N4 FE1 121.62(17) . .
N4 C1 N1 108.1(2) . .
N1 C2 C3 109.4(2) . .
C2 C3 C4 126.2(2) . .
C2 C3 C5 127.3(2) . .
C4 C3 C5 87.61(19) . .
C2 C3 C4 127.7(2) . 4
C4 C3 C4 87.3(2) . 4
C5 C3 C4 87.43(19) . 4
C2 C3 C3 179.3(3) . 4
C4 C3 C3 53.08(17) . 4
C5 C3 C3 52.91(13) . 4
C4 C3 C3 52.83(16) 4 4
C3 C4 C3 74.1(2) . 4
C3 C5 C3 74.2(3) . 4
F3 B1 F1A 111.1(4) . .
F3 B1 F1A 111.1(4) . 2_655
F1A B1 F1A 107.8(4) . 2_655
F3 B1 F1A 111.1(4) . 3_665
F1A B1 F1A 107.8(4) . 3_665
F1A B1 F1A 107.8(4) 2_655 3_665
F3 B1 F2 180.0 . .
F1A B1 F2 68.9(4) . .
F1A B1 F2 68.9(4) 2_655 .
F1A B1 F2 68.9(4) 3_665 .
F3 B1 F1B 73.3(5) . 2_655
F1A B1 F1B 137.9(5) . 2_655
F1A B1 F1B 40.7(4) 2_655 2_655
F1A B1 F1B 109.0(6) 3_665 2_655
F2 B1 F1B 106.7(5) . 2_655
F3 B1 F1B 73.3(5) . .
F1A B1 F1B 40.7(4) . .
F1A B1 F1B 109.0(6) 2_655 .
F1A B1 F1B 137.9(5) 3_665 .
F2 B1 F1B 106.7(5) . .
F1B B1 F1B 112.1(4) 2_655 .
F3 B1 F1B 73.3(5) . 3_665
F1A B1 F1B 109.0(6) . 3_665
F1A B1 F1B 137.9(5) 2_655 3_665
F1A B1 F1B 40.7(4) 3_665 3_665
F2 B1 F1B 106.7(5) . 3_665
F1B B1 F1B 112.1(4) 2_655 3_665
F1B B1 F1B 112.1(4) . 3_665
B1 F2 F1A 55.1(4) . .
B1 F2 F1A 55.1(4) . 2_655
F1A F2 F1A 90.4(5) . 2_655
B1 F2 F1A 55.1(4) . 3_665
F1A F2 F1A 90.4(5) . 3_665
F1A F2 F1A 90.4(5) 2_655 3_665
B1 F3 F1B 54.2(3) . 2_655
B1 F3 F1B 54.2(3) . 3_665
F1B F3 F1B 89.3(4) 2_655 3_665
B1 F3 F1B 54.2(3) . .
F1B F3 F1B 89.3(4) 2_655 .
F1B F3 F1B 89.3(4) 3_665 .
F1B F1A B1 71.0(7) . .
F1B F1A F2 122.6(9) . .
B1 F1A F2 56.0(5) . .
F1A F1B B1 68.3(6) . .
F1A F1B F3 117.1(8) . .
B1 F1B F3 52.5(5) . .

loop_
_geom_bond_atom_site_label_1
_geom_bond_atom_site_label_2
_geom_bond_distance
_geom_bond_site_symmetry_2
FE1 N4 2.021(2) 8_556
FE1 N4 2.021(2) 2
FE1 N4 2.021(2) 9_556
FE1 N4 2.021(2) 3
FE1 N4 2.021(2) 7_556
FE1 N4 2.021(2) .
N1 C1 1.330(4) .
N1 N2 1.360(3) .
N1 C2 1.466(4) .
N2 N3 1.283(3) .
N3 N4 1.370(3) .
N4 C1 1.323(4) .
C2 C3 1.503(4) .
C3 C4 1.549(4) .
C3 C5 1.550(4) .
C3 C4 1.555(4) 4
C3 C3 1.870(6) 4
C4 C3 1.555(4) 4
C5 C3 1.550(4) 4
B1 F3 1.326(9) .
B1 F1A 1.333(6) .
B1 F1A 1.333(6) 2_655
B1 F1A 1.333(6) 3_665
B1 F2 1.348(11) .
B1 F1B 1.356(6) 2_655
B1 F1B 1.356(6) .
B1 F1B 1.356(6) 3_665
F2 F1A 1.517(9) .
F2 F1A 1.517(9) 2_655
F2 F1A 1.517(9) 3_665
F3 F1B 1.601(10) 2_655
F3 F1B 1.601(10) 3_665
F3 F1B 1.601(10) .
F1A F1B 0.936(9) .
